data_4117360
loop_
_publ_author_name
'Barry M. Trost'
'Sushant Malhotra'
'Philipp Koschker'
'Pascal Ellerbrock'

_publ_contact_author_address 'Dept. of Chemistry, Stanford University'
_publ_contact_author_email sushantm@stanford.edu
_publ_contact_author_name 'Sushant Malhotra'
_publ_contact_author_phone '+1 317 490 3615'
_publ_section_title
;
 Development of the Enantioselective Addition of Ethyl Diazoacetate to
 Aldehydes: Asymmetric Synthesis of 1,2-Diols
;
_journal_name_full 'Journal of the American Chemical Society'
_journal_page_first 2075
_journal_page_last 2084
_journal_paper_doi 10.1021/ja206995s
_journal_volume 134
_journal_year 2012
_chemical_absolute_configuration rmad
_chemical_formula_moiety 'C24 H25 Br O6'
_chemical_formula_sum 'C24 H25 Br O6'
_chemical_formula_weight 489.35
_chemical_name_systematic
; 
 ? 
;
_space_group_IT_number 4
_symmetry_cell_setting monoclinic
_symmetry_space_group_name_Hall 'P 2yb'
_symmetry_space_group_name_H-M 'P 1 21 1'
_atom_sites_solution_hydrogens geom
_atom_sites_solution_primary direct
_atom_sites_solution_secondary difmap
_audit_creation_method SHELXL-97
_cell_angle_alpha 90.00
_cell_angle_beta 93.991(2)
_cell_angle_gamma 90.00
_cell_formula_units_Z 2
_cell_length_a 6.8101(6)
_cell_length_b 13.0126(10)
_cell_length_c 12.8280(10)
_cell_measurement_reflns_used 2563
_cell_measurement_temperature 100(2)
_cell_measurement_theta_max 20.35
_cell_measurement_theta_min 2.23
_cell_volume 1134.02(16)
_computing_cell_refinement 'Bruker SAINT v7.68A'
_computing_data_collection 'Bruker APEX-II v2010-3'
_computing_data_reduction 'Bruker SAINT v7.68A'
_computing_structure_refinement 'SHELXL-97 (Sheldrick, 2008)'
_computing_structure_solution 'SHELXS-97 (Sheldrick, 2008)'
_diffrn_ambient_temperature 100(2)
_diffrn_detector_area_resol_mean 8.33
_diffrn_measured_fraction_theta_full 0.979
_diffrn_measured_fraction_theta_max 0.979
_diffrn_measurement_device_type 'Bruker Kappa X8-APEX-II'
_diffrn_measurement_method 'combination of \w and \f-scans '
_diffrn_radiation_monochromator graphite
_diffrn_radiation_source 'fine-focus sealed tube'
_diffrn_radiation_type MoK\a
_diffrn_radiation_wavelength 0.71073
_diffrn_reflns_av_R_equivalents 0.0493
_diffrn_reflns_av_sigmaI/netI 0.0803
_diffrn_reflns_limit_h_max 8
_diffrn_reflns_limit_h_min -8
_diffrn_reflns_limit_k_max 16
_diffrn_reflns_limit_k_min -16
_diffrn_reflns_limit_l_max 15
_diffrn_reflns_limit_l_min -15
_diffrn_reflns_number 12969
_diffrn_reflns_theta_full 26.44
_diffrn_reflns_theta_max 26.44
_diffrn_reflns_theta_min 1.59
_exptl_absorpt_coefficient_mu 1.849
_exptl_absorpt_correction_T_max 0.7950
_exptl_absorpt_correction_T_min 0.6161
_exptl_absorpt_correction_type empirical
_exptl_absorpt_process_details 'SADABS, Sheldrick, 2008'
_exptl_crystal_colour colorless
_exptl_crystal_density_diffrn 1.433
_exptl_crystal_description blade
_exptl_crystal_F_000 504
_exptl_crystal_size_max 0.29
_exptl_crystal_size_mid 0.16
_exptl_crystal_size_min 0.13
_refine_diff_density_max 0.295
_refine_diff_density_min -0.270
_refine_diff_density_rms 0.062
_refine_ls_abs_structure_details 'Flack H D (1983), Acta Cryst. A39, 876-881, 2232 Friedel pairs measured'
_refine_ls_abs_structure_Flack 0.000(7)
_refine_ls_extinction_method none
_refine_ls_goodness_of_fit_ref 0.906
_refine_ls_hydrogen_treatment constr
_refine_ls_matrix_type full
_refine_ls_number_parameters 282
_refine_ls_number_reflns 4446
_refine_ls_number_restraints 1
_refine_ls_restrained_S_all 0.906
_refine_ls_R_factor_all 0.0514
_refine_ls_R_factor_gt 0.0360
_refine_ls_shift/su_max 0.001
_refine_ls_shift/su_mean 0.000
_refine_ls_structure_factor_coef Fsqd
_refine_ls_weighting_details 'calc w=1/[\s^2^(Fo^2^)+(0.0000P)^2^+0.0000P] where P=(Fo^2^+2Fc^2^)/3'
_refine_ls_weighting_scheme calc
_refine_ls_wR_factor_gt 0.0578
_refine_ls_wR_factor_ref 0.0627
_reflns_number_gt 3643
_reflns_number_total 4446
_reflns_threshold_expression >2sigma(I)
_cod_data_source_file ja206995s_si_004.cif
_cod_data_source_block su032
_cod_database_code 4117360

loop_
_symmetry_equiv_pos_as_xyz
'x, y, z'
'-x, y+1/2, -z'

loop_
_atom_site_label
_atom_site_type_symbol
_atom_site_fract_x
_atom_site_fract_y
_atom_site_fract_z
_atom_site_U_iso_or_equiv
_atom_site_adp_type
_atom_site_occupancy
_atom_site_symmetry_multiplicity
_atom_site_calc_flag
_atom_site_refinement_flags
_atom_site_disorder_assembly
_atom_site_disorder_group
Br1 Br 0.68616(4) 0.39252(3) 1.46914(2) 0.02681(9) Uani 1 1 d . B .
O1 O 0.1761(4) 0.4901(2) 0.6345(2) 0.0286(7) Uani 1 1 d . . .
O2 O 0.2802(3) 0.54803(17) 0.79734(17) 0.0263(6) Uani 1 1 d . . .
O3 O 0.1793(3) 0.46063(16) 0.99772(16) 0.0207(5) Uani 1 1 d . B .
O4 O -0.0678(3) 0.3970(3) 1.08558(15) 0.0325(5) Uani 1 1 d . B .
O5 O 0.5029(3) 0.3772(2) 0.79942(16) 0.0292(6) Uani 1 1 d . B .
O6 O 0.2711(3) 0.28825(16) 0.87739(17) 0.0207(5) Uani 1 1 d . B .
C1 C 0.1830(5) 0.4543(2) 0.8125(3) 0.0221(8) Uani 1 1 d . B .
C2 C 0.0628(6) 0.4343(3) 0.7047(3) 0.0229(9) Uani 1 1 d . . .
H2A H -0.0708 0.4659 0.7060 0.028 Uiso 1 1 calc R . .
C3 C 0.2548(6) 0.5792(3) 0.6879(3) 0.0297(9) Uani 1 1 d . . .
C4 C 0.0484(5) 0.4604(3) 0.9027(2) 0.0265(8) Uani 1 1 d . . .
H4A H -0.0501 0.4033 0.9014 0.032 Uiso 1 1 calc R A 1
C5 C 0.1002(5) 0.4232(2) 1.0836(3) 0.0221(9) Uani 1 1 d . . .
C6 C 0.2495(4) 0.4190(2) 1.1749(2) 0.0168(8) Uani 1 1 d . B .
C7 C 0.4482(5) 0.4395(2) 1.1661(3) 0.0219(8) Uani 1 1 d . . .
H7A H 0.4946 0.4576 1.1004 0.026 Uiso 1 1 calc R B .
C8 C 0.5789(5) 0.4331(2) 1.2548(3) 0.0224(8) Uani 1 1 d . B .
H8A H 0.7150 0.4471 1.2503 0.027 Uiso 1 1 calc R . .
C9 C 0.5070(4) 0.4061(3) 1.3490(2) 0.0208(9) Uani 1 1 d . . .
C10 C 0.3117(4) 0.3862(4) 1.3587(2) 0.0225(7) Uani 1 1 d . B .
H10A H 0.2657 0.3684 1.4246 0.027 Uiso 1 1 calc R . .
C11 C 0.1827(4) 0.3928(4) 1.2707(2) 0.0214(6) Uani 1 1 d . . .
H11A H 0.0467 0.3791 1.2762 0.026 Uiso 1 1 calc R B .
C12 C -0.0500(10) 0.5691(6) 0.9001(5) 0.0228(17) Uiso 0.598(10) 1 d P B 1
H12A H 0.0274 0.6290 0.9136 0.027 Uiso 0.598(10) 1 calc PR B 1
C13 C -0.2388(10) 0.5765(5) 0.8793(5) 0.034(2) Uiso 0.598(10) 1 d P B 1
H13A H -0.3153 0.5163 0.8659 0.041 Uiso 0.598(10) 1 calc PR B 1
H13B H -0.3003 0.6420 0.8775 0.041 Uiso 0.598(10) 1 calc PR B 1
C12A C -0.1131(15) 0.5352(8) 0.8981(7) 0.023(3) Uiso 0.402(10) 1 d P B 2
H12B H -0.2426 0.5152 0.8740 0.027 Uiso 0.402(10) 1 calc PR B 2
C13A C -0.0761(14) 0.6301(8) 0.9278(7) 0.034(3) Uiso 0.402(10) 1 d P B 2
H13C H 0.0538 0.6495 0.9518 0.041 Uiso 0.402(10) 1 calc PR B 2
H13D H -0.1791 0.6795 0.9253 0.041 Uiso 0.402(10) 1 calc PR B 2
C14 C 0.3402(5) 0.3701(3) 0.8295(2) 0.0216(9) Uani 1 1 d . . .
C15 C 0.4008(5) 0.1989(2) 0.8847(3) 0.0261(9) Uani 1 1 d . . .
H15A H 0.4580 0.1881 0.8167 0.031 Uiso 1 1 calc R B .
H15B H 0.3229 0.1371 0.8999 0.031 Uiso 1 1 calc R . .
C16 C 0.5660(5) 0.2118(3) 0.9694(3) 0.0358(10) Uani 1 1 d . B .
H16A H 0.6353 0.1463 0.9805 0.054 Uiso 1 1 calc R . .
H16B H 0.5109 0.2333 1.0345 0.054 Uiso 1 1 calc R . .
H16C H 0.6583 0.2642 0.9478 0.054 Uiso 1 1 calc R . .
C17 C 0.0434(6) 0.3248(3) 0.6702(3) 0.0225(9) Uani 1 1 d . . .
C18 C 0.1926(6) 0.2752(3) 0.6205(3) 0.0231(10) Uani 1 1 d . . .
H18A H 0.3093 0.3115 0.6074 0.028 Uiso 1 1 calc R . .
C19 C 0.1718(5) 0.1737(3) 0.5902(3) 0.0273(9) Uani 1 1 d . . .
H19A H 0.2738 0.1411 0.5555 0.033 Uiso 1 1 calc R . .
C20 C 0.0040(6) 0.1192(3) 0.6097(3) 0.0298(9) Uani 1 1 d . . .
H20A H -0.0102 0.0495 0.5883 0.036 Uiso 1 1 calc R . .
C21 C -0.1434(5) 0.1673(3) 0.6609(3) 0.0298(9) Uani 1 1 d . . .
H21A H -0.2578 0.1299 0.6760 0.036 Uiso 1 1 calc R . .
C22 C -0.1254(5) 0.2696(3) 0.6903(3) 0.0262(8) Uani 1 1 d . . .
H22A H -0.2283 0.3022 0.7242 0.031 Uiso 1 1 calc R . .
C23 C 0.4533(6) 0.6030(3) 0.6484(3) 0.0374(10) Uani 1 1 d . . .
H23A H 0.5403 0.5435 0.6599 0.056 Uiso 1 1 calc R . .
H23B H 0.5109 0.6625 0.6862 0.056 Uiso 1 1 calc R . .
H23C H 0.4378 0.6186 0.5736 0.056 Uiso 1 1 calc R . .
C24 C 0.1120(6) 0.6692(3) 0.6784(3) 0.0361(10) Uani 1 1 d . . .
H24A H -0.0175 0.6469 0.6985 0.054 Uiso 1 1 calc R . .
H24B H 0.1009 0.6937 0.6060 0.054 Uiso 1 1 calc R . .
H24C H 0.1608 0.7249 0.7247 0.054 Uiso 1 1 calc R . .

loop_
_atom_site_aniso_label
_atom_site_aniso_U_11
_atom_site_aniso_U_22
_atom_site_aniso_U_33
_atom_site_aniso_U_23
_atom_site_aniso_U_13
_atom_site_aniso_U_12
Br1 0.03013(16) 0.02977(18) 0.01950(16) 0.0005(2) -0.00559(12) 0.0026(2)
O1 0.051(2) 0.0192(16) 0.0160(15) 0.0033(12) 0.0058(13) 0.0072(13)
O2 0.0383(15) 0.0216(14) 0.0190(14) 0.0035(11) 0.0008(11) 0.0059(11)
O3 0.0236(12) 0.0285(13) 0.0096(12) 0.0015(10) -0.0004(10) 0.0009(10)
O4 0.0224(11) 0.0544(15) 0.0206(11) 0.0004(18) 0.0006(9) -0.0096(19)
O5 0.0284(12) 0.0279(18) 0.0328(13) 0.0067(14) 0.0126(10) 0.0072(13)
O6 0.0213(12) 0.0222(13) 0.0188(13) 0.0051(11) 0.0020(10) 0.0067(10)
C1 0.0279(19) 0.023(2) 0.0159(19) 0.0028(15) 0.0015(16) 0.0088(16)
C2 0.028(2) 0.028(2) 0.014(2) 0.0027(15) 0.0050(17) 0.0099(16)
C3 0.046(2) 0.025(2) 0.019(2) 0.0041(16) 0.0043(18) 0.0077(18)
C4 0.0218(18) 0.044(2) 0.0129(19) -0.0008(16) -0.0009(15) 0.0137(16)
C5 0.0265(18) 0.024(2) 0.0159(18) -0.0025(14) 0.0020(15) -0.0037(14)
C6 0.0219(16) 0.014(2) 0.0140(17) -0.0008(12) 0.0000(13) 0.0012(12)
C7 0.0229(18) 0.0261(19) 0.0171(19) 0.0006(15) 0.0043(15) -0.0024(14)
C8 0.0177(16) 0.026(2) 0.024(2) 0.0020(14) 0.0025(15) -0.0012(13)
C9 0.0250(16) 0.019(2) 0.0177(16) -0.0008(18) -0.0028(13) 0.0019(18)
C10 0.0270(15) 0.0259(18) 0.0152(15) 0.004(2) 0.0049(12) 0.002(2)
C11 0.0205(14) 0.0223(16) 0.0217(16) 0.007(2) 0.0036(12) 0.004(2)
C14 0.0294(18) 0.021(3) 0.0152(17) 0.0024(15) 0.0040(15) 0.0057(16)
C15 0.032(2) 0.017(2) 0.030(2) 0.0044(16) 0.0015(17) 0.0101(15)
C16 0.026(2) 0.030(2) 0.051(3) 0.0115(19) -0.0050(19) 0.0034(17)
C17 0.031(2) 0.028(2) 0.009(2) 0.0050(16) 0.0007(17) 0.0115(18)
C18 0.027(2) 0.024(2) 0.019(2) 0.0026(18) 0.0035(17) 0.0034(17)
C19 0.032(2) 0.031(2) 0.020(2) 0.0018(17) 0.0109(17) 0.0088(17)
C20 0.042(2) 0.024(2) 0.024(2) 0.0011(17) 0.0028(18) 0.0049(18)
C21 0.029(2) 0.034(2) 0.026(2) 0.0039(18) 0.0039(17) 0.0038(17)
C22 0.0260(19) 0.035(2) 0.018(2) 0.0026(17) 0.0029(16) 0.0122(17)
C23 0.053(3) 0.027(2) 0.034(2) 0.0088(18) 0.014(2) 0.0082(19)
C24 0.053(3) 0.025(2) 0.030(2) 0.0064(18) 0.000(2) 0.0119(19)

loop_
_atom_type_symbol
_atom_type_description
_atom_type_scat_dispersion_real
_atom_type_scat_dispersion_imag
_atom_type_scat_source
C C 0.0033 0.0016 'International Tables Vol C Tables 4.2.6.8 and 6.1.1.4'
H H 0.0000 0.0000 'International Tables Vol C Tables 4.2.6.8 and 6.1.1.4'
O O 0.0106 0.0060 'International Tables Vol C Tables 4.2.6.8 and 6.1.1.4'
Br Br -0.2901 2.4595 'International Tables Vol C Tables 4.2.6.8 and 6.1.1.4'

loop_
_geom_angle_atom_site_label_1
_geom_angle_atom_site_label_2
_geom_angle_atom_site_label_3
_geom_angle
C2 O1 C3 108.1(3)
C1 O2 C3 110.4(2)
C5 O3 C4 115.2(2)
C14 O6 C15 115.8(3)
O2 C1 C4 111.8(3)
O2 C1 C14 107.9(3)
C4 C1 C14 112.3(3)
O2 C1 C2 104.0(3)
C4 C1 C2 111.8(3)
C14 C1 C2 108.7(3)
O1 C2 C17 109.9(3)
O1 C2 C1 101.5(3)
C17 C2 C1 116.5(3)
O1 C3 O2 104.5(3)
O1 C3 C23 108.7(3)
O2 C3 C23 109.3(3)
O1 C3 C24 111.7(3)
O2 C3 C24 108.8(3)
C23 C3 C24 113.4(3)
O3 C4 C12A 116.4(4)
O3 C4 C1 105.6(3)
C12A C4 C1 119.5(4)
O3 C4 C12 104.6(3)
C12A C4 C12 23.1(4)
C1 C4 C12 108.0(3)
O4 C5 O3 123.9(3)
O4 C5 C6 124.8(3)
O3 C5 C6 111.3(3)
C11 C6 C7 120.1(3)
C11 C6 C5 117.1(3)
C7 C6 C5 122.7(3)
C6 C7 C8 119.4(3)
C9 C8 C7 118.9(3)
C10 C9 C8 122.3(3)
C10 C9 Br1 118.7(2)
C8 C9 Br1 119.0(2)
C9 C10 C11 118.7(3)
C6 C11 C10 120.7(3)
C13 C12 C4 119.1(7)
C13A C12A C4 119.0(9)
O5 C14 O6 124.9(3)
O5 C14 C1 123.3(3)
O6 C14 C1 111.7(3)
O6 C15 C16 111.9(3)
C22 C17 C18 118.9(4)
C22 C17 C2 119.5(3)
C18 C17 C2 121.6(4)
C19 C18 C17 120.5(4)
C18 C19 C20 120.6(3)
C19 C20 C21 119.3(3)
C22 C21 C20 120.6(3)
C21 C22 C17 120.2(3)
O1 C2 H2A 109.5
C17 C2 H2A 109.5
C1 C2 H2A 109.5
O3 C4 H4A 112.7
C12A C4 H4A 89.5
C1 C4 H4A 112.7
C12 C4 H4A 112.7
C6 C7 H7A 120.3
C8 C7 H7A 120.3
C9 C8 H8A 120.5
C7 C8 H8A 120.5
C9 C10 H10A 120.7
C11 C10 H10A 120.7
C6 C11 H11A 119.7
C10 C11 H11A 119.7
C13 C12 H12A 120.4
C4 C12 H12A 120.4
C12 C13 H13A 120.0
C12 C13 H13B 120.0
H13A C13 H13B 120.0
C13A C12A H12B 120.5
C4 C12A H12B 120.5
C12A C13A H13C 120.0
C12A C13A H13D 120.0
H13C C13A H13D 120.0
O6 C15 H15A 109.2
C16 C15 H15A 109.2
O6 C15 H15B 109.2
C16 C15 H15B 109.2
H15A C15 H15B 107.9
C15 C16 H16A 109.5
C15 C16 H16B 109.5
H16A C16 H16B 109.5
C15 C16 H16C 109.5
H16A C16 H16C 109.5
H16B C16 H16C 109.5
C19 C18 H18A 119.7
C17 C18 H18A 119.7
C18 C19 H19A 119.7
C20 C19 H19A 119.7
C19 C20 H20A 120.4
C21 C20 H20A 120.4
C22 C21 H21A 119.7
C20 C21 H21A 119.7
C21 C22 H22A 119.9
C17 C22 H22A 119.9
C3 C23 H23A 109.5
C3 C23 H23B 109.5
H23A C23 H23B 109.5
C3 C23 H23C 109.5
H23A C23 H23C 109.5
H23B C23 H23C 109.5
C3 C24 H24A 109.5
C3 C24 H24B 109.5
H24A C24 H24B 109.5
C3 C24 H24C 109.5
H24A C24 H24C 109.5
H24B C24 H24C 109.5

loop_
_geom_bond_atom_site_label_1
_geom_bond_atom_site_label_2
_geom_bond_distance
Br1 C9 1.906(3)
O1 C2 1.425(4)
O1 C3 1.432(4)
O2 C1 1.408(4)
O2 C3 1.460(4)
O3 C5 1.350(4)
O3 C4 1.459(3)
O4 C5 1.196(4)
O5 C14 1.202(4)
O6 C14 1.332(4)
O6 C15 1.459(4)
C1 C4 1.527(4)
C1 C14 1.536(4)
C1 C2 1.578(5)
C2 C17 1.495(5)
C3 C23 1.508(5)
C3 C24 1.521(5)
C4 C12A 1.467(11)
C4 C12 1.565(8)
C5 C6 1.498(4)
C6 C11 1.383(4)
C6 C7 1.391(4)
C7 C8 1.398(4)
C8 C9 1.380(4)
C9 C10 1.370(4)
C10 C11 1.384(3)
C12 C13 1.298(10)
C12A C13A 1.312(15)
C15 C16 1.517(4)
C17 C22 1.394(5)
C17 C18 1.395(5)
C18 C19 1.381(5)
C19 C20 1.383(5)
C20 C21 1.387(5)
C21 C22 1.387(5)
C2 H2A 1.0000
C4 H4A 1.0000
C7 H7A 0.9500
C8 H8A 0.9500
C10 H10A 0.9500
C11 H11A 0.9500
C12 H12A 0.9500
C13 H13A 0.9500
C13 H13B 0.9500
C12A H12B 0.9500
C13A H13C 0.9500
C13A H13D 0.9500
C15 H15A 0.9900
C15 H15B 0.9900
C16 H16A 0.9800
C16 H16B 0.9800
C16 H16C 0.9800
C18 H18A 0.9500
C19 H19A 0.9500
C20 H20A 0.9500
C21 H21A 0.9500
C22 H22A 0.9500
C23 H23A 0.9800
C23 H23B 0.9800
C23 H23C 0.9800
C24 H24A 0.9800
C24 H24B 0.9800
C24 H24C 0.9800

loop_
_geom_torsion_atom_site_label_1
_geom_torsion_atom_site_label_2
_geom_torsion_atom_site_label_3
_geom_torsion_atom_site_label_4
_geom_torsion
C3 O2 C1 C4 -129.0(3)
C3 O2 C1 C14 107.1(3)
C3 O2 C1 C2 -8.2(3)
C3 O1 C2 C17 -158.2(3)
C3 O1 C2 C1 -34.4(3)
O2 C1 C2 O1 25.6(3)
C4 C1 C2 O1 146.4(3)
C14 C1 C2 O1 -89.2(3)
O2 C1 C2 C17 144.9(3)
C4 C1 C2 C17 -94.4(4)
C14 C1 C2 C17 30.1(5)
C2 O1 C3 O2 30.3(4)
C2 O1 C3 C23 146.9(3)
C2 O1 C3 C24 -87.2(3)
C1 O2 C3 O1 -12.3(3)
C1 O2 C3 C23 -128.4(3)
C1 O2 C3 C24 107.1(3)
C5 O3 C4 C12A 71.4(6)
C5 O3 C4 C1 -153.4(3)
C5 O3 C4 C12 92.7(4)
O2 C1 C4 O3 -73.6(3)
C14 C1 C4 O3 47.8(4)
C2 C1 C4 O3 170.3(3)
O2 C1 C4 C12A 59.9(6)
C14 C1 C4 C12A -178.6(5)
C2 C1 C4 C12A -56.2(6)
O2 C1 C4 C12 37.9(4)
C14 C1 C4 C12 159.3(4)
C2 C1 C4 C12 -78.3(4)
C4 O3 C5 O4 -4.3(5)
C4 O3 C5 C6 175.6(2)
O4 C5 C6 C11 -6.9(5)
O3 C5 C6 C11 173.1(3)
O4 C5 C6 C7 172.6(4)
O3 C5 C6 C7 -7.3(4)
C11 C6 C7 C8 0.1(5)
C5 C6 C7 C8 -179.5(3)
C6 C7 C8 C9 0.3(5)
C7 C8 C9 C10 -0.6(6)
C7 C8 C9 Br1 177.8(2)
C8 C9 C10 C11 0.5(7)
Br1 C9 C10 C11 -177.9(4)
C7 C6 C11 C10 -0.2(6)
C5 C6 C11 C10 179.4(4)
C9 C10 C11 C6 -0.1(7)
O3 C4 C12 C13 -134.0(5)
C12A C4 C12 C13 -9.9(10)
C1 C4 C12 C13 113.8(6)
O3 C4 C12A C13A 45.0(10)
C1 C4 C12A C13A -83.8(9)
C12 C4 C12A C13A -18.4(9)
C15 O6 C14 O5 -5.3(5)
C15 O6 C14 C1 172.2(2)
O2 C1 C14 O5 -23.0(4)
C4 C1 C14 O5 -146.7(3)
C2 C1 C14 O5 89.2(4)
O2 C1 C14 O6 159.4(2)
C4 C1 C14 O6 35.7(4)
C2 C1 C14 O6 -88.4(3)
C14 O6 C15 C16 76.9(4)
O1 C2 C17 C22 -149.0(3)
C1 C2 C17 C22 96.4(4)
O1 C2 C17 C18 32.7(5)
C1 C2 C17 C18 -82.0(4)
C22 C17 C18 C19 1.1(6)
C2 C17 C18 C19 179.5(3)
C17 C18 C19 C20 -0.8(6)
C18 C19 C20 C21 -0.4(5)
C19 C20 C21 C22 1.4(5)
C20 C21 C22 C17 -1.2(5)
C18 C17 C22 C21 -0.1(5)
C2 C17 C22 C21 -178.5(3)
